data_7051352
loop_
_publ_author_name
'Liu Ze-hua'
'Duan Chun-ying'
'Li Ji-hui'
'Liu Yong-jiang'
'Mei Yu-hua'
'You Xiao-zeng'

_publ_section_title
;
 Structural dependence of \p--\p interactions in dithiocarbazato and
 thiosemicarbazato nickel complexes
;
_journal_issue 12
_journal_name_full 'New J. Chem.'
_journal_page_first 1057
_journal_page_last 1062
_journal_paper_doi 10.1039/b004846l
_journal_volume 24
_journal_year 2000
_chemical_formula_sum 'C28 H22 N6 Ni O S2'
_chemical_formula_weight 581.35
_chemical_name_systematic
; 
bis(fluorene-9-one thiosemicarbazato)nickel monohydrate 
;
_space_group_IT_number 2
_symmetry_cell_setting triclinic
_symmetry_space_group_name_Hall '-P 1'
_symmetry_space_group_name_H-M 'P -1'
_atom_sites_solution_hydrogens difmap
_atom_sites_solution_primary direct
_atom_sites_solution_secondary difmap
_audit_creation_method SHELXL
_cell_angle_alpha 91.439(14)
_cell_angle_beta 99.301(12)
_cell_angle_gamma 106.954(12)
_cell_formula_units_Z 4
_cell_length_a 12.2943(14)
_cell_length_b 14.670(2)
_cell_length_c 15.508(2)
_cell_measurement_reflns_used 41
_cell_measurement_temperature 295(2)
_cell_measurement_theta_max 12.21
_cell_measurement_theta_min 4.77
_cell_volume 2632.5(6)
_computing_cell_refinement 'Siemens XSCANS'
_computing_data_collection 'Siemens XSCANS'
_computing_data_reduction 'Siemens SHELXTL'
_computing_molecular_graphics 'Siemens SHELXTL'
_computing_publication_material 'Siemens SHELXTL'
_computing_structure_refinement 'Siemens SHELXTL'
_computing_structure_solution 'Siemens SHELXTL'
_diffrn_ambient_temperature 295(2)
_diffrn_measurement_device 'Siemens P4'
_diffrn_measurement_method '2\q/\w scans'
_diffrn_radiation_monochromator graphite
_diffrn_radiation_source 'fine-focus sealed tube'
_diffrn_radiation_type MoK\a
_diffrn_radiation_wavelength 0.71073
_diffrn_reflns_av_R_equivalents 0.0223
_diffrn_reflns_av_sigmaI/netI 0.0452
_diffrn_reflns_limit_h_max 13
_diffrn_reflns_limit_h_min 0
_diffrn_reflns_limit_k_max 15
_diffrn_reflns_limit_k_min -15
_diffrn_reflns_limit_l_max 16
_diffrn_reflns_limit_l_min -16
_diffrn_reflns_number 7281
_diffrn_reflns_theta_max 22.50
_diffrn_reflns_theta_min 1.76
_diffrn_standards_decay_% 6.16
_diffrn_standards_interval_count 97
_diffrn_standards_number 3
_exptl_absorpt_coefficient_mu 0.930
_exptl_absorpt_correction_T_max 0.5793
_exptl_absorpt_correction_T_min 0.4969
_exptl_absorpt_correction_type empirical
_exptl_crystal_colour 'dark-brown                 '
_exptl_crystal_density_diffrn 1.467
_exptl_crystal_description 'block                '
_exptl_crystal_F_000 1200
_exptl_crystal_size_max 0.40
_exptl_crystal_size_mid 0.30
_exptl_crystal_size_min 0.30
_refine_diff_density_max 1.439
_refine_diff_density_min -0.647
_refine_diff_density_rms 0.068
_refine_ls_extinction_method none
_refine_ls_goodness_of_fit_all 1.007
_refine_ls_goodness_of_fit_obs 1.027
_refine_ls_hydrogen_treatment refall
_refine_ls_matrix_type full
_refine_ls_number_parameters 856
_refine_ls_number_reflns 6890
_refine_ls_number_restraints 6
_refine_ls_restrained_S_all 1.013
_refine_ls_restrained_S_obs 1.028
_refine_ls_R_factor_all 0.0552
_refine_ls_R_factor_obs 0.0420
_refine_ls_shift/esd_max 0.001
_refine_ls_shift/esd_mean 0.000
_refine_ls_structure_factor_coef Fsqd
_refine_ls_weighting_details 'w=1/[\s^2^(Fo^2^)+(0.0646P)^2^+3.8471P] where P=(Fo^2^+2Fc^2^)/3'
_refine_ls_weighting_scheme calc
_refine_ls_wR_factor_all 0.1225
_refine_ls_wR_factor_obs 0.1108
_reflns_number_observed 5637
_reflns_number_total 6892
_reflns_observed_criterion >2sigma(I)
_cod_data_source_file b004846l.txt
_cod_data_source_block nickle_complex_2
_cod_depositor_comments
;
The following automatic conversions were performed:
'_symmetry_cell_setting' value 'Triclinic' changed to 'triclinic'
according to '/home/saulius/struct/CIF-dictionaries/cif_core.dic'
dictionary named 'cif_core.dic' version 2.4.1 from 2010-06-29.

Automatic conversion script
Id: cif_fix_enum 1527 2010-12-29 10:47:43Z saulius 

The following automatic conversions were performed:

'_refine_ls_weighting_scheme' value 'calc
w=1/[\s^2^(Fo^2^)+(0.0646P)^2^+3.8471P] where P=(Fo^2^+2Fc^2^)/3' was
changed to 'calc'. New tag '_refine_ls_weighting_details' was
created. The value of the new tag was set to
'w=1/[\s^2^(Fo^2^)+(0.0646P)^2^+3.8471P] where P=(Fo^2^+2Fc^2^)/3'.

Automatic conversion script
Id: cif_fix_values 3143 2015-03-26 13:38:13Z robertas 
;
_cod_original_sg_symbol_H-M 'P-1   '
_cod_database_code 7051352

loop_
_symmetry_equiv_pos_as_xyz
'x, y, z'
'-x, -y, -z'

loop_
_atom_site_aniso_label
_atom_site_aniso_U_11
_atom_site_aniso_U_22
_atom_site_aniso_U_33
_atom_site_aniso_U_23
_atom_site_aniso_U_13
_atom_site_aniso_U_12
Ni1 0.0289(3) 0.0344(3) 0.0224(3) -0.0007(2) 0.0030(2) 0.0120(2)
S1 0.0319(6) 0.0573(8) 0.0308(6) 0.0054(5) 0.0077(5) 0.0197(6)
S2 0.0504(8) 0.0657(8) 0.0260(6) -0.0032(5) 0.0045(5) 0.0322(7)
N1 0.037(3) 0.063(3) 0.039(3) 0.005(2) 0.001(2) 0.025(2)
N2 0.029(2) 0.043(2) 0.025(2) 0.001(2) -0.001(2) 0.013(2)
N3 0.026(2) 0.034(2) 0.025(2) -0.0009(15) 0.003(2) 0.009(2)
N4 0.050(3) 0.060(3) 0.028(2) 0.000(2) -0.002(2) 0.021(2)
N5 0.037(2) 0.045(2) 0.024(2) -0.001(2) -0.001(2) 0.011(2)
N6 0.035(2) 0.034(2) 0.024(2) -0.001(2) 0.001(2) 0.011(2)
C1 0.029(2) 0.031(2) 0.032(2) 0.002(2) 0.002(2) 0.007(2)
C2 0.026(2) 0.033(2) 0.028(2) -0.002(2) 0.004(2) 0.006(2)
C3 0.053(3) 0.061(4) 0.047(3) -0.007(3) 0.021(3) 0.019(3)
C4 0.082(4) 0.079(4) 0.038(3) -0.006(3) 0.030(3) 0.021(4)
C5 0.080(4) 0.072(4) 0.037(3) 0.011(3) 0.021(3) 0.028(3)
C6 0.051(3) 0.046(3) 0.037(3) 0.002(2) 0.013(2) 0.013(3)
C7 0.031(2) 0.040(3) 0.031(2) -0.005(2) 0.007(2) 0.006(2)
C8 0.031(2) 0.041(3) 0.036(3) -0.008(2) 0.009(2) 0.005(2)
C9 0.025(2) 0.036(3) 0.044(3) -0.007(2) 0.008(2) 0.006(2)
C10 0.021(2) 0.034(2) 0.034(3) -0.003(2) 0.003(2) 0.005(2)
C11 0.031(2) 0.037(3) 0.037(3) -0.003(2) -0.001(2) 0.005(2)
C12 0.035(3) 0.041(3) 0.046(3) 0.001(2) -0.004(2) 0.006(2)
C13 0.035(3) 0.037(3) 0.071(4) 0.003(3) 0.000(3) 0.010(2)
C14 0.033(3) 0.043(3) 0.058(3) -0.011(3) 0.006(2) 0.011(2)
C15 0.044(3) 0.029(2) 0.029(3) -0.004(2) -0.003(2) 0.009(2)
C16 0.033(2) 0.029(2) 0.035(2) -0.003(2) 0.004(2) 0.007(2)
C17 0.050(4) 0.041(3) 0.088(5) 0.002(3) 0.029(3) 0.007(3)
C18 0.033(3) 0.050(4) 0.122(6) -0.001(4) 0.023(4) 0.009(3)
C19 0.036(3) 0.056(4) 0.103(6) 0.003(4) -0.004(4) 0.013(3)
C20 0.033(3) 0.054(3) 0.065(4) 0.005(3) 0.000(3) 0.010(2)
C21 0.033(3) 0.032(3) 0.052(3) -0.003(2) 0.008(2) 0.006(2)
C22 0.039(3) 0.034(3) 0.059(3) -0.002(2) 0.017(2) 0.006(2)
C23 0.044(3) 0.038(3) 0.044(3) 0.000(2) 0.015(2) 0.004(2)
C24 0.036(3) 0.031(2) 0.034(2) 0.001(2) 0.006(2) 0.004(2)
C25 0.044(3) 0.036(3) 0.040(3) 0.006(2) 0.012(3) 0.009(2)
C26 0.058(4) 0.047(3) 0.049(3) 0.007(3) 0.001(3) 0.018(3)
C27 0.082(5) 0.059(4) 0.047(3) 0.018(3) 0.016(3) 0.016(3)
C28 0.064(4) 0.056(4) 0.056(4) 0.012(3) 0.029(3) 0.010(3)
Ni2 0.0349(3) 0.0258(3) 0.0239(3) -0.0026(2) -0.0012(2) 0.0098(2)
S21 0.0521(7) 0.0325(6) 0.0295(6) -0.0066(5) -0.0054(5) 0.0164(5)
S22 0.0552(8) 0.0287(6) 0.0329(6) -0.0034(5) -0.0069(5) 0.0161(5)
N21 0.055(3) 0.038(3) 0.040(3) -0.004(2) -0.008(2) 0.009(3)
N22 0.041(2) 0.032(2) 0.028(2) -0.002(2) -0.002(2) 0.011(2)
N23 0.034(2) 0.032(2) 0.025(2) -0.0001(15) 0.003(2) 0.011(2)
N24 0.051(3) 0.040(3) 0.046(3) -0.006(2) -0.016(2) 0.021(2)
N25 0.038(2) 0.032(2) 0.033(2) -0.002(2) -0.006(2) 0.014(2)
N26 0.033(2) 0.025(2) 0.026(2) -0.0012(15) -0.001(2) 0.007(2)
C31 0.036(2) 0.039(3) 0.021(2) -0.003(2) 0.002(2) 0.013(2)
C32 0.040(3) 0.030(3) 0.026(2) 0.000(2) 0.006(2) 0.009(2)
C33 0.106(5) 0.036(3) 0.059(4) -0.005(3) 0.005(4) 0.023(3)
C34 0.119(6) 0.044(4) 0.088(5) 0.006(3) 0.011(4) 0.043(4)
C35 0.073(4) 0.057(4) 0.078(4) 0.014(3) 0.002(4) 0.035(3)
C36 0.052(3) 0.037(3) 0.062(3) 0.014(3) 0.007(3) 0.015(3)
C37 0.047(3) 0.031(3) 0.039(3) 0.007(2) 0.014(2) 0.009(2)
C38 0.067(3) 0.030(3) 0.040(3) 0.005(2) 0.011(3) 0.008(2)
C39 0.050(3) 0.041(3) 0.034(3) -0.001(2) 0.007(2) -0.001(2)
C40 0.039(3) 0.034(3) 0.031(2) 0.001(2) 0.009(2) 0.003(2)
C41 0.043(3) 0.048(3) 0.047(3) 0.000(3) 0.011(2) 0.010(3)
C42 0.035(3) 0.079(5) 0.059(4) 0.006(3) 0.005(3) 0.010(3)
C43 0.047(3) 0.068(4) 0.060(4) 0.007(3) -0.002(3) -0.009(3)
C44 0.073(4) 0.043(3) 0.056(4) -0.003(3) 0.004(3) -0.011(3)
C45 0.037(3) 0.032(3) 0.031(2) 0.000(2) -0.001(2) 0.013(2)
C46 0.033(2) 0.027(2) 0.026(2) 0.002(2) 0.003(2) 0.007(2)
C47 0.057(3) 0.038(3) 0.061(3) -0.009(3) 0.013(3) 0.016(3)
C48 0.066(4) 0.041(3) 0.062(4) -0.021(3) 0.009(3) 0.007(3)
C49 0.050(3) 0.049(3) 0.051(3) -0.015(3) -0.002(3) 0.001(3)
C50 0.045(3) 0.035(3) 0.039(3) -0.006(2) -0.001(2) 0.009(2)
C51 0.039(3) 0.028(2) 0.028(2) 0.000(2) 0.009(2) 0.009(2)
C52 0.050(3) 0.031(3) 0.030(2) -0.002(2) 0.009(2) 0.010(2)
C53 0.046(3) 0.039(3) 0.030(2) 0.007(2) 0.010(2) 0.018(2)
C54 0.039(3) 0.032(2) 0.025(2) 0.003(2) 0.003(2) 0.012(2)
C55 0.040(3) 0.040(3) 0.029(2) 0.004(2) 0.006(2) 0.013(2)
C56 0.041(3) 0.063(4) 0.030(3) 0.009(2) 0.001(2) 0.017(3)
C57 0.045(3) 0.070(4) 0.047(3) 0.017(3) 0.008(3) 0.029(3)
C58 0.065(4) 0.047(3) 0.047(3) 0.007(3) 0.015(3) 0.032(3)
O1W 0.137(6) 0.361(12) 0.078(4) -0.026(5) -0.001(4) 0.139(7)
O2W 0.104(10) 0.222(18) 0.077(11) -0.006(10) 0.010(8) -0.036(10)
O2W' 0.106(11) 0.326(21) 0.139(13) -0.096(14) 0.004(10) 0.046(12)

loop_
_atom_site_label
_atom_site_type_symbol
_atom_site_fract_x
_atom_site_fract_y
_atom_site_fract_z
_atom_site_U_iso_or_equiv
_atom_site_thermal_displace_type
_atom_site_occupancy
_atom_site_calc_flag
_atom_site_refinement_flags
_atom_site_disorder_group
Ni1 Ni 0.69296(4) 0.20286(4) 0.15255(3) 0.0282(2) Uani 1 d . .
S1 S 0.51032(9) 0.18267(9) 0.12660(7) 0.0383(3) Uani 1 d . .
S2 S 0.69931(11) 0.24080(10) 0.28795(7) 0.0445(3) Uani 1 d . .
N1 N 0.4091(4) 0.1940(3) -0.0355(4) 0.0447(11) Uani 1 d . .
H1NA H 0.3496(47) 0.1938(35) -0.0079(33) 0.051(15) Uiso 1 d . .
H1NB H 0.4046(49) 0.1915(40) -0.0823(37) 0.052(20) Uiso 1 d . .
N2 N 0.5849(3) 0.1680(3) -0.0260(2) 0.0322(8) Uani 1 d . .
N3 N 0.6718(3) 0.1490(2) 0.0340(2) 0.0286(8) Uani 1 d . .
N4 N 0.8696(5) 0.2221(3) 0.4061(3) 0.0463(11) Uani 1 d . .
H4NA H 0.8132(44) 0.2088(34) 0.4386(33) 0.044(15) Uiso 1 d . .
H4NB H 0.9366(52) 0.2194(40) 0.4248(37) 0.063(19) Uiso 1 d . .
N5 N 0.9071(3) 0.2292(3) 0.2657(2) 0.0368(9) Uani 1 d . .
N6 N 0.8588(3) 0.2455(2) 0.1813(2) 0.0313(8) Uani 1 d . .
C1 C 0.5035(4) 0.1812(3) 0.0133(3) 0.0316(10) Uani 1 d . .
C2 C 0.7351(3) 0.1055(3) -0.0007(3) 0.0300(10) Uani 1 d . .
C3 C 0.8302(5) 0.0083(4) -0.1831(4) 0.0520(14) Uani 1 d . .
H3A H 0.8661(43) -0.0388(36) -0.1879(32) 0.051(15) Uiso 1 d . .
C4 C 0.8041(6) 0.0596(5) -0.2515(4) 0.065(2) Uani 1 d . .
H4A H 0.8245(53) 0.0449(44) -0.3020(42) 0.083(20) Uiso 1 d . .
C5 C 0.7524(5) 0.1303(5) -0.2422(4) 0.060(2) Uani 1 d . .
H5A H 0.7446(49) 0.1707(42) -0.2833(39) 0.067(18) Uiso 1 d . .
C6 C 0.7221(4) 0.1486(4) -0.1627(3) 0.0443(12) Uani 1 d . .
H6A H 0.6877(37) 0.1952(32) -0.1584(28) 0.034(12) Uiso 1 d . .
C7 C 0.7457(4) 0.0967(3) -0.0940(3) 0.0347(10) Uani 1 d . .
C8 C 0.8034(4) 0.0277(3) -0.1031(3) 0.0368(11) Uani 1 d . .
C9 C 0.8304(4) -0.0079(3) -0.0173(3) 0.0358(11) Uani 1 d . .
C10 C 0.7972(3) 0.0436(3) 0.0463(3) 0.0308(10) Uani 1 d . .
C11 C 0.8104(4) 0.0216(3) 0.1332(3) 0.0369(11) Uani 1 d . .
H11A H 0.7757(42) 0.0506(35) 0.1821(33) 0.057(15) Uiso 1 d . .
C12 C 0.8574(4) -0.0522(3) 0.1557(3) 0.0430(12) Uani 1 d . .
H12A H 0.8703(39) -0.0705(32) 0.2214(32) 0.047(13) Uiso 1 d . .
C13 C 0.8906(4) -0.1026(4) 0.0922(4) 0.0492(13) Uani 1 d . .
H13A H 0.9178(42) -0.1517(37) 0.1141(32) 0.051(14) Uiso 1 d . .
C14 C 0.8765(4) -0.0812(4) 0.0053(4) 0.0454(12) Uani 1 d . .
H14A H 0.8993(38) -0.1172(33) -0.0429(31) 0.046(13) Uiso 1 d . .
C15 C 0.8368(4) 0.2288(3) 0.3205(3) 0.0355(11) Uani 1 d . .
C16 C 0.9310(4) 0.2831(3) 0.1308(3) 0.0331(10) Uani 1 d . .
C17 C 1.2051(5) 0.3392(4) 0.0511(5) 0.059(2) Uani 1 d . .
H17A H 1.2264(48) 0.3633(40) -0.0020(37) 0.065(17) Uiso 1 d . .
C18 C 1.2793(5) 0.3165(4) 0.1170(5) 0.068(2) Uani 1 d . .
H18A H 1.3560(53) 0.3216(40) 0.1100(36) 0.071(17) Uiso 1 d . .
C19 C 1.2447(5) 0.2843(5) 0.1933(5) 0.067(2) Uani 1 d . .
H19A H 1.2878(48) 0.2694(38) 0.2326(36) 0.053(17) Uiso 1 d . .
C20 C 1.1328(4) 0.2712(4) 0.2071(4) 0.0527(14) Uani 1 d . .
H20A H 1.1105(44) 0.2570(37) 0.2610(35) 0.055(16) Uiso 1 d . .
C21 C 1.0561(4) 0.2934(3) 0.1403(3) 0.0397(11) Uani 1 d . .
C22 C 1.0920(4) 0.3277(3) 0.0630(3) 0.0444(12) Uani 1 d . .
C23 C 0.9972(4) 0.3487(3) 0.0059(3) 0.0425(12) Uani 1 d . .
C24 C 0.9001(4) 0.3242(3) 0.0468(3) 0.0352(10) Uani 1 d . .
C25 C 0.8043(5) 0.3507(3) 0.0129(3) 0.0402(11) Uani 1 d . .
H25A H 0.7452(36) 0.3364(28) 0.0376(26) 0.020(11) Uiso 1 d . .
C26 C 0.8025(5) 0.3952(4) -0.0647(3) 0.0518(13) Uani 1 d . .
H26A H 0.7364(41) 0.4111(33) -0.0859(30) 0.042(13) Uiso 1 d . .
C27 C 0.8951(6) 0.4150(4) -0.1066(4) 0.063(2) Uani 1 d . .
H27A H 0.8894(47) 0.4467(40) -0.1584(38) 0.067(17) Uiso 1 d . .
C28 C 0.9921(6) 0.3921(4) -0.0721(4) 0.058(2) Uani 1 d . .
H28A H 1.0553(45) 0.4102(36) -0.0891(33) 0.048(16) Uiso 1 d . .
Ni2 Ni 0.74714(5) 0.88013(4) 0.40790(3) 0.0289(2) Uani 1 d . .
S21 S 0.83964(11) 0.97614(8) 0.52011(7) 0.0388(3) Uani 1 d . .
S22 S 0.69733(11) 0.99142(8) 0.34145(7) 0.0400(3) Uani 1 d . .
N21 N 0.9749(4) 0.9212(4) 0.6474(3) 0.0470(12) Uani 1 d . .
H1ND H 1.0069(52) 0.8707(45) 0.6728(40) 0.081(20) Uiso 1 d . .
H1NC H 1.0046(41) 0.9638(34) 0.6490(32) 0.020(16) Uiso 1 d . .
N22 N 0.8579(3) 0.8008(2) 0.5509(2) 0.0347(9) Uani 1 d . .
N23 N 0.7633(3) 0.7795(2) 0.4819(2) 0.0306(8) Uani 1 d . .
N24 N 0.5412(4) 0.9517(4) 0.1966(3) 0.0467(11) Uani 1 d . .
H4ND H 0.5392(45) 1.0099(42) 0.2061(34) 0.058(17) Uiso 1 d . .
H4NC H 0.5074(40) 0.9216(34) 0.1551(32) 0.031(14) Uiso 1 d . .
N25 N 0.6127(3) 0.8285(2) 0.2355(2) 0.0351(9) Uani 1 d . .
N26 N 0.6986(3) 0.8086(2) 0.2955(2) 0.0296(8) Uani 1 d . .
C31 C 0.8938(4) 0.8918(3) 0.5743(3) 0.0323(10) Uani 1 d . .
C32 C 0.7056(4) 0.6889(3) 0.4675(3) 0.0322(10) Uani 1 d . .
C33 C 0.6866(7) 0.4381(4) 0.4449(4) 0.068(2) Uani 1 d . .
H33A H 0.6295(49) 0.3825(43) 0.4108(37) 0.070(17) Uiso 1 d . .
C34 C 0.7886(7) 0.4318(5) 0.4921(5) 0.080(2) Uani 1 d . .
H34A H 0.8080(53) 0.3721(48) 0.4858(40) 0.086(20) Uiso 1 d . .
C35 C 0.8669(6) 0.5104(4) 0.5395(4) 0.068(2) Uani 1 d . .
H35A H 0.9355(44) 0.5127(35) 0.5742(33) 0.050(15) Uiso 1 d . .
C36 C 0.8464(5) 0.5982(4) 0.5413(4) 0.0500(13) Uani 1 d . .
H36A H 0.9012(48) 0.6529(41) 0.5755(35) 0.065(17) Uiso 1 d . .
C37 C 0.7448(4) 0.6055(3) 0.4926(3) 0.0387(11) Uani 1 d . .
C38 C 0.6635(5) 0.5243(3) 0.4452(3) 0.0470(13) Uani 1 d . .
C39 C 0.5647(4) 0.5519(3) 0.4000(3) 0.0448(12) Uani 1 d . .
C40 C 0.5895(4) 0.6510(3) 0.4127(3) 0.0360(11) Uani 1 d . .
C41 C 0.5070(4) 0.6956(4) 0.3820(3) 0.0466(12) Uani 1 d . .
H41A H 0.5210(38) 0.7590(35) 0.3971(29) 0.037(13) Uiso 1 d . .
C42 C 0.4010(5) 0.6393(5) 0.3357(4) 0.060(2) Uani 1 d . .
H42A H 0.3396(50) 0.6684(40) 0.3131(37) 0.071(17) Uiso 1 d . .
C43 C 0.3775(5) 0.5425(5) 0.3213(4) 0.065(2) Uani 1 d . .
H43A H 0.2959(59) 0.5054(47) 0.2861(42) 0.097(21) Uiso 1 d . .
C44 C 0.4574(5) 0.4976(4) 0.3540(4) 0.065(2) Uani 1 d . .
H44A H 0.4374(45) 0.4283(42) 0.3455(34) 0.061(16) Uiso 1 d . .
C45 C 0.6099(4) 0.9164(3) 0.2526(3) 0.0337(10) Uani 1 d . .
C46 C 0.7303(4) 0.7344(3) 0.2733(3) 0.0296(10) Uani 1 d . .
C47 C 0.6939(5) 0.4984(4) 0.1729(4) 0.0514(13) Uani 1 d . .
H47A H 0.7420(38) 0.4570(33) 0.1786(29) 0.038(12) Uiso 1 d . .
C48 C 0.5851(5) 0.4727(4) 0.1218(4) 0.0589(15) Uani 1 d . .
H48A H 0.5607(55) 0.4105(48) 0.0845(43) 0.096(21) Uiso 1 d . .
C49 C 0.5189(5) 0.5342(4) 0.1158(4) 0.0547(14) Uani 1 d . .
H49A H 0.4410(53) 0.5122(43) 0.0800(39) 0.079(19) Uiso 1 d . .
C50 C 0.5592(4) 0.6248(3) 0.1602(3) 0.0415(12) Uani 1 d . .
H50A H 0.5149(38) 0.6624(32) 0.1568(28) 0.033(13) Uiso 1 d . .
C51 C 0.6676(4) 0.6515(3) 0.2107(3) 0.0317(10) Uani 1 d . .
C52 C 0.7352(4) 0.5884(3) 0.2176(3) 0.0374(11) Uani 1 d . .
C53 C 0.8444(4) 0.6326(3) 0.2761(3) 0.0368(11) Uani 1 d . .
C54 C 0.8419(4) 0.7215(3) 0.3111(3) 0.0323(10) Uani 1 d . .
C55 C 0.9399(4) 0.7837(4) 0.3606(3) 0.0359(11) Uani 1 d . .
H55A H 0.9387(38) 0.8410(35) 0.3793(29) 0.039(13) Uiso 1 d . .
C56 C 1.0399(4) 0.7573(4) 0.3760(3) 0.0450(12) Uani 1 d . .
H56A H 1.1046(45) 0.8013(36) 0.4120(33) 0.053(15) Uiso 1 d . .
C57 C 1.0424(5) 0.6697(4) 0.3446(3) 0.0512(14) Uani 1 d . .
H57A H 1.1127(45) 0.6536(35) 0.3548(32) 0.053(14) Uiso 1 d . .
C58 C 0.9443(5) 0.6060(4) 0.2946(3) 0.0487(13) Uani 1 d . .
H58A H 0.9451(39) 0.5454(35) 0.2697(30) 0.046(13) Uiso 1 d . .
O1W O 0.6669(6) 0.1711(7) 0.5132(4) 0.181(4) Uani 1 d . .
H1WA H 0.6728(6) 0.1905(7) 0.5252(4) 0.272 Uiso 1 d R .
H1WB H 0.5986(6) 0.0927(7) 0.5289(4) 0.272 Uiso 1 d R .
O2W O 0.4101(13) 0.1444(15) 0.3513(11) 0.154(8) Uani 0.47(2) d PU .
H2WA H 0.3438(13) 0.0819(15) 0.3723(11) 0.231 Uiso 0.47(2) d PR 1
H2WB H 0.3203(13) 0.1419(15) 0.3190(11) 0.231 Uiso 0.47(2) d PR 1
O2W' O 0.4544(14) 0.1955(16) 0.4080(12) 0.199(8) Uani 0.53(2) d PU 2
H2WD H 0.4596(14) 0.1179(16) 0.4356(12) 0.298 Uiso 0.53(2) d PR 2
H2WC H 0.4837(14) 0.2379(16) 0.4108(12) 0.298 Uiso 0.53(2) d PR 2

loop_
_atom_type_symbol
_atom_type_description
_atom_type_scat_dispersion_real
_atom_type_scat_dispersion_imag
_atom_type_scat_source
C C 0.0033 0.0016 'International Tables Vol C Tables 4.2.6.8 and 6.1.1.4'
H H 0.0000 0.0000 'International Tables Vol C Tables 4.2.6.8 and 6.1.1.4'
N N 0.0061 0.0033 'International Tables Vol C Tables 4.2.6.8 and 6.1.1.4'
S S 0.1246 0.1234 'International Tables Vol C Tables 4.2.6.8 and 6.1.1.4'
Ni Ni 0.3393 1.1124 'International Tables Vol C Tables 4.2.6.8 and 6.1.1.4'
O O 0.0106 0.0060 'International Tables Vol C Tables 4.2.6.8 and 6.1.1.4'

loop_
_geom_angle_atom_site_label_1
_geom_angle_atom_site_label_2
_geom_angle_atom_site_label_3
_geom_angle
_geom_angle_site_symmetry_1
_geom_angle_site_symmetry_3
_geom_angle_publ_flag
N6 Ni1 N3 100.30(14) . . ?
N6 Ni1 S2 84.97(11) . . ?
N3 Ni1 S2 170.88(11) . . ?
N6 Ni1 S1 169.27(11) . . ?
N3 Ni1 S1 85.68(10) . . ?
S2 Ni1 S1 90.32(5) . . ?
C1 S1 Ni1 93.43(15) . . ?
C15 S2 Ni1 93.76(15) . . ?
C1 N2 N3 110.9(3) . . ?
C2 N3 N2 114.5(3) . . ?
C2 N3 Ni1 129.1(3) . . ?
N2 N3 Ni1 116.0(2) . . ?
C15 N5 N6 110.7(3) . . ?
C16 N6 N5 116.2(3) . . ?
C16 N6 Ni1 127.6(3) . . ?
N5 N6 Ni1 116.1(3) . . ?
N2 C1 N1 118.8(4) . . ?
N2 C1 S1 123.5(3) . . ?
N1 C1 S1 117.7(4) . . ?
N3 C2 C7 127.8(4) . . ?
N3 C2 C10 124.7(4) . . ?
C7 C2 C10 107.0(3) . . ?
C4 C3 C8 118.7(5) . . ?
C3 C4 C5 121.7(5) . . ?
C4 C5 C6 120.1(6) . . ?
C7 C6 C5 119.0(5) . . ?
C6 C7 C8 120.4(4) . . ?
C6 C7 C2 131.7(4) . . ?
C8 C7 C2 107.4(4) . . ?
C3 C8 C7 120.0(5) . . ?
C3 C8 C9 131.1(5) . . ?
C7 C8 C9 108.9(4) . . ?
C14 C9 C10 120.9(4) . . ?
C14 C9 C8 130.2(4) . . ?
C10 C9 C8 108.9(4) . . ?
C11 C10 C9 120.5(4) . . ?
C11 C10 C2 131.5(4) . . ?
C9 C10 C2 107.3(4) . . ?
C10 C11 C12 118.4(4) . . ?
C11 C12 C13 120.7(5) . . ?
C14 C13 C12 120.9(5) . . ?
C9 C14 C13 118.7(5) . . ?
N5 C15 N4 120.5(4) . . ?
N5 C15 S2 122.8(3) . . ?
N4 C15 S2 116.7(4) . . ?
N6 C16 C21 129.6(4) . . ?
N6 C16 C24 124.6(4) . . ?
C21 C16 C24 105.8(4) . . ?
C18 C17 C22 118.3(6) . . ?
C19 C18 C17 121.4(6) . . ?
C18 C19 C20 121.9(7) . . ?
C19 C20 C21 117.3(6) . . ?
C20 C21 C22 120.8(5) . . ?
C20 C21 C16 131.6(5) . . ?
C22 C21 C16 107.5(4) . . ?
C17 C22 C21 120.3(5) . . ?
C17 C22 C23 129.9(5) . . ?
C21 C22 C23 109.8(4) . . ?
C28 C23 C24 119.6(5) . . ?
C28 C23 C22 132.0(5) . . ?
C24 C23 C22 108.2(4) . . ?
C25 C24 C23 119.6(4) . . ?
C25 C24 C16 131.5(4) . . ?
C23 C24 C16 108.3(4) . . ?
C24 C25 C26 119.3(5) . . ?
C27 C26 C25 121.0(6) . . ?
C28 C27 C26 120.4(6) . . ?
C27 C28 C23 120.1(6) . . ?
N26 Ni2 N23 99.84(14) . . ?
N26 Ni2 S22 85.56(10) . . ?
N23 Ni2 S22 166.81(11) . . ?
N26 Ni2 S21 165.62(11) . . ?
N23 Ni2 S21 85.72(11) . . ?
S22 Ni2 S21 91.92(5) . . ?
C31 S21 Ni2 94.53(14) . . ?
C45 S22 Ni2 94.79(15) . . ?
C31 N22 N23 110.6(3) . . ?
C32 N23 N22 114.6(3) . . ?
C32 N23 Ni2 126.7(3) . . ?
N22 N23 Ni2 117.9(3) . . ?
C45 N25 N26 110.1(3) . . ?
C46 N26 N25 115.9(3) . . ?
C46 N26 Ni2 125.2(3) . . ?
N25 N26 Ni2 118.4(2) . . ?
N22 C31 N21 117.2(4) . . ?
N22 C31 S21 124.1(3) . . ?
N21 C31 S21 118.6(4) . . ?
N23 C32 C37 128.4(4) . . ?
N23 C32 C40 124.4(4) . . ?
C37 C32 C40 106.9(4) . . ?
C38 C33 C34 119.6(6) . . ?
C35 C34 C33 120.6(6) . . ?
C34 C35 C36 121.4(6) . . ?
C35 C36 C37 118.3(6) . . ?
C36 C37 C38 120.2(4) . . ?
C36 C37 C32 132.2(4) . . ?
C38 C37 C32 107.0(4) . . ?
C33 C38 C37 119.9(5) . . ?
C33 C38 C39 131.1(5) . . ?
C37 C38 C39 108.9(4) . . ?
C44 C39 C40 119.7(5) . . ?
C44 C39 C38 131.6(5) . . ?
C40 C39 C38 108.6(4) . . ?
C41 C40 C39 120.6(5) . . ?
C41 C40 C32 131.3(4) . . ?
C39 C40 C32 107.9(4) . . ?
C40 C41 C42 118.2(5) . . ?
C43 C42 C41 121.3(6) . . ?
C42 C43 C44 120.8(6) . . ?
C43 C44 C39 119.4(6) . . ?
N25 C45 N24 118.7(4) . . ?
N25 C45 S22 123.4(3) . . ?
N24 C45 S22 117.8(4) . . ?
N26 C46 C54 123.0(4) . . ?
N26 C46 C51 129.6(4) . . ?
C54 C46 C51 107.5(3) . . ?
C48 C47 C52 118.3(5) . . ?
C49 C48 C47 120.9(5) . . ?
C48 C49 C50 121.5(5) . . ?
C51 C50 C49 118.1(5) . . ?
C50 C51 C52 120.5(4) . . ?
C50 C51 C46 132.4(4) . . ?
C52 C51 C46 106.6(4) . . ?
C47 C52 C51 120.6(4) . . ?
C47 C52 C53 129.6(5) . . ?
C51 C52 C53 109.7(4) . . ?
C58 C53 C54 119.8(4) . . ?
C58 C53 C52 131.7(4) . . ?
C54 C53 C52 108.2(4) . . ?
C55 C54 C53 120.3(4) . . ?
C55 C54 C46 131.3(4) . . ?
C53 C54 C46 107.7(4) . . ?
C54 C55 C56 119.0(5) . . ?
C57 C56 C55 121.2(5) . . ?
C56 C57 C58 120.6(5) . . ?
C53 C58 C57 119.0(5) . . ?

loop_
_geom_bond_atom_site_label_1
_geom_bond_atom_site_label_2
_geom_bond_distance
_geom_bond_site_symmetry_2
_geom_bond_publ_flag
Ni1 N6 1.923(3) . ?
Ni1 N3 1.929(3) . ?
Ni1 S2 2.1420(12) . ?
Ni1 S1 2.1461(12) . ?
S1 C1 1.745(4) . ?
S2 C15 1.745(5) . ?
N1 C1 1.344(6) . ?
N2 C1 1.309(5) . ?
N2 N3 1.398(5) . ?
N3 C2 1.308(5) . ?
N4 C15 1.339(6) . ?
N5 C15 1.306(6) . ?
N5 N6 1.404(5) . ?
N6 C16 1.290(5) . ?
C2 C7 1.479(6) . ?
C2 C10 1.483(6) . ?
C3 C4 1.367(8) . ?
C3 C8 1.378(7) . ?
C4 C5 1.381(9) . ?
C5 C6 1.385(7) . ?
C6 C7 1.368(7) . ?
C7 C8 1.411(6) . ?
C8 C9 1.465(6) . ?
C9 C14 1.382(7) . ?
C9 C10 1.407(6) . ?
C10 C11 1.389(6) . ?
C11 C12 1.395(7) . ?
C12 C13 1.398(7) . ?
C13 C14 1.386(8) . ?
C16 C21 1.484(6) . ?
C16 C24 1.488(6) . ?
C17 C18 1.372(9) . ?
C17 C22 1.394(7) . ?
C18 C19 1.370(10) . ?
C19 C20 1.385(8) . ?
C20 C21 1.396(7) . ?
C21 C22 1.400(7) . ?
C22 C23 1.458(7) . ?
C23 C28 1.382(7) . ?
C23 C24 1.401(6) . ?
C24 C25 1.376(7) . ?
C25 C26 1.383(7) . ?
C26 C27 1.364(8) . ?
C27 C28 1.364(9) . ?
Ni2 N26 1.924(3) . ?
Ni2 N23 1.928(3) . ?
Ni2 S22 2.1367(12) . ?
Ni2 S21 2.1467(12) . ?
S21 C31 1.742(4) . ?
S22 C45 1.738(4) . ?
N21 C31 1.351(6) . ?
N22 C31 1.299(5) . ?
N22 N23 1.402(5) . ?
N23 C32 1.306(5) . ?
N24 C45 1.332(6) . ?
N25 C45 1.322(5) . ?
N25 N26 1.394(5) . ?
N26 C46 1.314(5) . ?
C32 C37 1.478(6) . ?
C32 C40 1.480(6) . ?
C33 C38 1.374(7) . ?
C33 C34 1.374(9) . ?
C34 C35 1.371(9) . ?
C35 C36 1.383(8) . ?
C36 C37 1.385(7) . ?
C37 C38 1.409(7) . ?
C38 C39 1.468(7) . ?
C39 C44 1.393(7) . ?
C39 C40 1.398(6) . ?
C40 C41 1.389(7) . ?
C41 C42 1.392(8) . ?
C42 C43 1.368(9) . ?
C43 C44 1.375(9) . ?
C46 C54 1.470(6) . ?
C46 C51 1.472(6) . ?
C47 C48 1.381(8) . ?
C47 C52 1.389(7) . ?
C48 C49 1.375(8) . ?
C49 C50 1.395(7) . ?
C50 C51 1.374(6) . ?
C51 C52 1.409(6) . ?
C52 C53 1.454(6) . ?
C53 C58 1.384(7) . ?
C53 C54 1.411(6) . ?
C54 C55 1.377(6) . ?
C55 C56 1.381(7) . ?
C56 C57 1.372(8) . ?
C57 C58 1.390(8) . ?
O2W O2W' 1.10(2) . ?
